data_2310655
loop_
_publ_author_name
'Roof, R.B.jr.'
'Cromer, D.T.'
'Larson, A.C.'

_publ_section_title
;
 The crystal structure of uranyl dihydroxide, U O2 (O H)2
;
_journal_name_full 'Acta Crystallographica (1,1948-23,1967)'
_journal_page_first 701
_journal_page_last 705
_journal_volume 17
_journal_year 1964
_chemical_formula_sum 'H2 O4 U'
_chemical_name_systematic '(U O2) (O H)2'
_space_group_IT_number 61
_symmetry_space_group_name_Hall '-P 2ac 2ab'
_symmetry_space_group_name_H-M 'P b c a'
_cell_angle_alpha 90
_cell_angle_beta 90
_cell_angle_gamma 90
_cell_formula_units_Z 4
_cell_length_a 5.635
_cell_length_b 6.285
_cell_length_c 9.919
_cell_volume 351.291
_citation_journal_id_ASTM ACCRA9
_cod_data_source_file Roof_ACCRA9_1964_148.cif
_cod_data_source_block H2O4U1
_cod_original_formula_sum 'H2 O4 U1'
_cod_database_code 2310655

loop_
_symmetry_equiv_pos_as_xyz
x,y,z
-x+1/2,-y,z+1/2
x+1/2,-y+1/2,-z
-x,y+1/2,-z+1/2
-x,-y,-z
x-1/2,y,-z-1/2
-x-1/2,y-1/2,z
x,-y-1/2,z-1/2

loop_
_atom_site_label
_atom_site_type_symbol
_atom_site_fract_x
_atom_site_fract_y
_atom_site_fract_z
_atom_site_occupancy
_atom_site_U_iso_or_equiv
O2 O-2 0.1848 0.2791 0.0925 1 0.0
O1 O-2 0.137 0.469 0.3348 1 0.0
U1 U+6 0 0 0 1 0.0
